data_7128075
loop_
_publ_author_name
'Voigt, Laura'
'Wugt Larsen, Ren\'e'
'Kubus, Mariusz'
'Pedersen, Kasper S.'

_publ_section_title
;
 Zero-valent metals in metal-organic frameworks:
 fac-M(CO)<sub>3</sub>(pyrazine)<sub>3/2</sub>.
;
_journal_issue 32
_journal_name_full 'Chemical communications (Cambridge, England)'
_journal_page_first 3861
_journal_page_last 3864
_journal_paper_doi 10.1039/d1cc00864a
_journal_volume 57
_journal_year 2021
_chemical_formula_moiety 'C9 H6 Mo N3 O3, C2 H2 N'
_chemical_formula_sum 'C11 H8 Mo N4 O3'
_chemical_formula_weight 340.15
_space_group_crystal_system triclinic
_space_group_IT_number 2
_space_group_name_Hall '-P 1'
_space_group_name_H-M_alt 'P -1'
_atom_sites_solution_hydrogens mixed
_atom_sites_solution_primary iterative
_audit_creation_date 2021-03-12
_audit_creation_method
;
Olex2 1.3
(compiled 2020.11.12 svn.r5f609507 for OlexSys, GUI svn.r6272)
;
_audit_update_record
;
2021-03-18 deposited with the CCDC.	2021-03-25 downloaded from the CCDC.
;
_cell_angle_alpha 64.131(10)
_cell_angle_beta 88.185(9)
_cell_angle_gamma 86.345(10)
_cell_formula_units_Z 2
_cell_length_a 6.8571(8)
_cell_length_b 9.7204(11)
_cell_length_c 10.0406(10)
_cell_measurement_reflns_used 1262
_cell_measurement_temperature 120.00(10)
_cell_measurement_theta_max 28.0670
_cell_measurement_theta_min 4.7810
_cell_volume 600.95(13)
_computing_cell_refinement 'CrysAlisPro 1.171.39.46 (Rigaku OD, 2018)'
_computing_data_collection 'CrysAlisPro 1.171.39.46 (Rigaku OD, 2018)'
_computing_data_reduction 'CrysAlisPro 1.171.39.46 (Rigaku OD, 2018)'
_computing_molecular_graphics 'Olex2 1.3 (Dolomanov et al., 2009)'
_computing_publication_material 'Olex2 1.3 (Dolomanov et al., 2009)'
_computing_structure_refinement 'SHELXL 2018/3 (Sheldrick, 2015)'
_computing_structure_solution 'olex2.solve 1.3 (Bourhis et al., 2015)'
_diffrn_ambient_environment N~2~
_diffrn_ambient_temperature 120.00(10)
_diffrn_detector 'CCD plate'
_diffrn_detector_area_resol_mean 5.3073
_diffrn_detector_type Atlas
_diffrn_measured_fraction_theta_full 0.998
_diffrn_measured_fraction_theta_max 0.998
_diffrn_measurement_details
;
List of Runs (angles in degrees, time in seconds):

  # Type    Start    End  Width  t~exp~   \w     \q     \k     \f   Frames
#--------------------------------------------------------------------------
  1  \w     13.00  39.00   1.00  110.00    --   10.87 -99.00 120.00   26
  2  \w    -57.00  34.00   1.00  110.00    --   10.87 -57.00 120.00   91
  3  \w    -15.00  77.00   1.00  110.00    --   10.87  77.00  30.00   92
  4  \w    -16.00  83.00   1.00  110.00    --   10.87  57.00 -90.00   99
;
_diffrn_measurement_device 'four-circle diffractometer'
_diffrn_measurement_device_type 'SuperNova, Dual, Cu at home/near, Atlas'
_diffrn_measurement_method '\w scans'
_diffrn_orient_matrix_type 'CrysAlisPro convention (1999,Acta A55,543-557)'
_diffrn_orient_matrix_UB_11 0.0878018000
_diffrn_orient_matrix_UB_12 -0.0467549000
_diffrn_orient_matrix_UB_13 0.0211321000
_diffrn_orient_matrix_UB_21 0.0531043000
_diffrn_orient_matrix_UB_22 0.0655437000
_diffrn_orient_matrix_UB_23 -0.0151634000
_diffrn_orient_matrix_UB_31 -0.0146481000
_diffrn_orient_matrix_UB_32 -0.0107264000
_diffrn_orient_matrix_UB_33 0.0740777000
_diffrn_radiation_monochromator mirror
_diffrn_radiation_probe x-ray
_diffrn_radiation_type 'Mo K\a'
_diffrn_radiation_wavelength 0.71073
_diffrn_reflns_av_unetI/netI 0.1047
_diffrn_reflns_Laue_measured_fraction_full 0.998
_diffrn_reflns_Laue_measured_fraction_max 0.998
_diffrn_reflns_limit_h_max 8
_diffrn_reflns_limit_h_min -8
_diffrn_reflns_limit_k_max 12
_diffrn_reflns_limit_k_min -11
_diffrn_reflns_limit_l_max 12
_diffrn_reflns_limit_l_min -12
_diffrn_reflns_number 4212
_diffrn_reflns_point_group_measured_fraction_full 0.998
_diffrn_reflns_point_group_measured_fraction_max 0.998
_diffrn_reflns_theta_full 25.242
_diffrn_reflns_theta_max 26.368
_diffrn_reflns_theta_min 3.679
_diffrn_source 'micro-focus sealed X-ray tube'
_diffrn_source_type 'SuperNova (Mo) X-ray Source'
_exptl_absorpt_coefficient_mu 1.101
_exptl_absorpt_correction_T_max 1.00000
_exptl_absorpt_correction_T_min 0.66932
_exptl_absorpt_correction_type multi-scan
_exptl_absorpt_process_details
;
CrysAlisPro 1.171.39.46 (Rigaku Oxford Diffraction, 2018)
Empirical absorption correction using spherical harmonics,
 implemented in SCALE3 ABSPACK scaling algorithm.
;
_exptl_crystal_colour 'metallic dark green'
_exptl_crystal_colour_lustre metallic
_exptl_crystal_colour_modifier dark
_exptl_crystal_colour_primary green
_exptl_crystal_density_diffrn 1.880
_exptl_crystal_description needle
_exptl_crystal_F_000 336
_exptl_crystal_size_max 0.02
_exptl_crystal_size_mid 0.02
_exptl_crystal_size_min 0.02
_refine_diff_density_max 0.534
_refine_diff_density_min -0.642
_refine_diff_density_rms 0.129
_refine_ls_extinction_method none
_refine_ls_goodness_of_fit_ref 0.868
_refine_ls_hydrogen_treatment mixed
_refine_ls_matrix_type full
_refine_ls_number_parameters 177
_refine_ls_number_reflns 4212
_refine_ls_number_restraints 0
_refine_ls_restrained_S_all 0.868
_refine_ls_R_factor_all 0.0572
_refine_ls_R_factor_gt 0.0361
_refine_ls_shift/su_max 0.000
_refine_ls_shift/su_mean 0.000
_refine_ls_structure_factor_coef Fsqd
_refine_ls_weighting_details 'w=1/[\s^2^(Fo^2^)+(0.0249P)^2^] where P=(Fo^2^+2Fc^2^)/3'
_refine_ls_weighting_scheme calc
_refine_ls_wR_factor_gt 0.0640
_refine_ls_wR_factor_ref 0.0672
_reflns_Friedel_coverage 0.000
_reflns_number_gt 3081
_reflns_number_total 4212
_reflns_threshold_expression 'I > 2\s(I)'
_twin_special_details
;
Component 2 rotated by -179.9834\% 
 around [0.03 0.67 -0.75] (reciprocal) or [-0.00 0.71 -0.71] (direct)
;
_cod_data_source_file d1cc00864a2.cif
_cod_data_source_block lv194_moco3pyz2_e_twin1_hklf4
_cod_depositor_comments 'Adding full bibliography for 7128075--7128079.cif.'
_cod_database_code 7128075
_shelx_shelxl_version_number 2018/3
_chemical_oxdiff_formula 'C22 H16 Mo2 N8 O8'
_shelx_space_group_comment
;
The symmetry employed for this shelxl refinement is uniquely defined
by the following loop, which should always be used as a source of
symmetry information in preference to the above space-group names.
They are only intended as comments.
;
_shelx_estimated_absorpt_t_max 0.978
_shelx_estimated_absorpt_t_min 0.978
_olex2_refinement_description
;
1. Twinned data refinement
 Scales: 0.6022(9)
 0.3978(9)
2. Fixed Uiso
 At 1.2 times of:
  All C(H) groups
3.a Aromatic/amide H refined with riding coordinates:
 C4(H4), C5(H5), C6(H6), C8(H8), C7(H7), C9(H9), C11(H11)
;
_olex2_submission_special_instructions 'No special instructions were received'
_oxdiff_exptl_absorpt_empirical_details
;
Empirical correction (ABSPACK) includes:
- Absorption correction using spherical harmonics
- Frame scaling
;
_oxdiff_exptl_absorpt_empirical_full_max 1.209
_oxdiff_exptl_absorpt_empirical_full_min 0.672
_oxdiff_twin_integration_method simultaneous
_oxdiff_twin_items 2

loop_
_space_group_symop_operation_xyz
'x, y, z'
'-x, -y, -z'

loop_
_atom_site_label
_atom_site_type_symbol
_atom_site_fract_x
_atom_site_fract_y
_atom_site_fract_z
_atom_site_U_iso_or_equiv
_atom_site_adp_type
_atom_site_occupancy
_atom_site_site_symmetry_order
_atom_site_calc_flag
_atom_site_refinement_flags_posn
_atom_site_refinement_flags_adp
_atom_site_refinement_flags_occupancy
_atom_site_disorder_assembly
_atom_site_disorder_group
Mo1 Mo 0.33092(6) 0.65555(5) 0.17640(4) 0.00945(11) Uani 1 1 d . . . . .
N1 N 0.1204(6) 0.8639(4) 0.0709(4) 0.0100(9) Uani 1 1 d . . . . .
O1 O 0.5743(4) 0.8308(4) 0.3034(3) 0.0202(7) Uani 1 1 d . . . . .
N3 N 0.1263(6) 0.5635(4) 0.3760(4) 0.0101(9) Uani 1 1 d . . . . .
N4 N 0.1306(5) 0.5532(4) 0.0711(4) 0.0093(8) Uani 1 1 d . . . . .
O2 O 0.5941(5) 0.7658(4) -0.1065(3) 0.0213(8) Uani 1 1 d . . . . .
C1 C 0.4831(6) 0.7625(5) 0.2579(5) 0.0152(10) Uani 1 1 d . . . . .
C2 C 0.4956(8) 0.7261(5) -0.0002(5) 0.0133(12) Uani 1 1 d . . . . .
O3 O 0.6410(6) 0.3838(4) 0.3230(4) 0.0290(9) Uani 1 1 d . . . . .
C3 C 0.5194(8) 0.4825(6) 0.2677(5) 0.0149(11) Uani 1 1 d . . . . .
C4 C 0.0447(8) 0.4193(5) 0.1419(5) 0.0149(11) Uani 1 1 d . . . . .
H4 H 0.072492 0.359460 0.241496 0.018 Uiso 1 1 calc R U . . .
C5 C 0.0828(7) 0.6329(5) -0.0729(5) 0.0134(11) Uani 1 1 d . . . . .
H5 H 0.137721 0.726461 -0.127636 0.016 Uiso 1 1 calc R U . . .
C6 C -0.0723(6) 0.8627(5) 0.0551(4) 0.0115(10) Uani 1 1 d . . . . .
H6 H -0.129709 0.768875 0.092394 0.014 Uiso 1 1 calc R U . . .
C8 C 0.1381(7) 0.4132(5) 0.4731(4) 0.0128(10) Uani 1 1 d . . . . .
H8 H 0.233334 0.348516 0.458510 0.015 Uiso 1 1 calc R U . . .
C7 C 0.1903(7) 1.0046(5) 0.0146(4) 0.0108(10) Uani 1 1 d . . . . .
H7 H 0.323158 1.013192 0.022915 0.013 Uiso 1 1 calc R U . . .
C9 C -0.0126(7) 0.6473(5) 0.4066(4) 0.0134(11) Uani 1 1 d . . . . .
H9 H -0.026407 0.751567 0.344358 0.016 Uiso 1 1 calc R U . . .
N5 N 0.0208(7) 0.9805(5) -0.3547(4) 0.0265(11) Uani 1 1 d . . . . .
C10 C -0.1518(8) 1.0024(6) -0.4180(6) 0.0257(12) Uani 1 1 d . . . . .
C11 C 0.1720(7) 0.9786(5) -0.4387(5) 0.0264(12) Uani 1 1 d . . . . .
H11 H 0.296963 0.963960 -0.399714 0.032 Uiso 1 1 calc R U . . .
H10 H -0.263(8) 0.997(6) -0.357(6) 0.038(16) Uiso 1 1 d . . . . .

loop_
_atom_site_aniso_label
_atom_site_aniso_U_11
_atom_site_aniso_U_22
_atom_site_aniso_U_33
_atom_site_aniso_U_23
_atom_site_aniso_U_13
_atom_site_aniso_U_12
Mo1 0.00751(19) 0.01017(19) 0.01027(19) -0.00412(14) 0.00040(14) -0.00044(14)
N1 0.008(3) 0.013(2) 0.0075(18) -0.0031(17) 0.0016(16) -0.0009(17)
O1 0.0157(17) 0.026(2) 0.0236(18) -0.0146(16) -0.0049(15) -0.0020(15)
N3 0.011(2) 0.0097(19) 0.0085(19) -0.0026(17) -0.0022(16) -0.0029(17)
N4 0.0080(18) 0.0090(19) 0.0119(19) -0.0059(16) 0.0023(15) 0.0024(16)
O2 0.020(2) 0.028(2) 0.0199(18) -0.0133(16) 0.0083(16) -0.0089(16)
C1 0.010(2) 0.018(3) 0.010(2) 0.0002(19) 0.001(2) 0.006(2)
C2 0.008(3) 0.015(2) 0.020(3) -0.011(2) -0.006(2) -0.002(2)
O3 0.025(2) 0.027(2) 0.029(2) -0.0085(18) -0.0022(17) 0.0112(18)
C3 0.012(3) 0.020(3) 0.015(2) -0.009(2) 0.004(2) -0.004(2)
C4 0.013(3) 0.017(3) 0.014(2) -0.007(2) -0.002(2) 0.004(2)
C5 0.015(3) 0.012(2) 0.015(2) -0.007(2) 0.003(2) -0.005(2)
C6 0.005(3) 0.012(2) 0.018(2) -0.006(2) 0.0030(19) -0.0065(19)
C8 0.016(3) 0.013(2) 0.011(2) -0.007(2) -0.001(2) 0.007(2)
C7 0.011(3) 0.012(2) 0.010(2) -0.005(2) -0.0001(19) -0.0029(19)
C9 0.013(3) 0.012(2) 0.011(2) -0.001(2) -0.002(2) 0.001(2)
N5 0.030(3) 0.028(2) 0.021(2) -0.010(2) 0.003(2) -0.001(2)
C10 0.024(3) 0.023(3) 0.030(3) -0.012(2) 0.008(3) -0.003(2)
C11 0.021(3) 0.021(3) 0.033(3) -0.008(2) -0.005(3) -0.002(2)

loop_
_atom_type_symbol
_atom_type_description
_atom_type_scat_dispersion_real
_atom_type_scat_dispersion_imag
_atom_type_scat_source
C C 0.0033 0.0016 'International Tables Vol C Tables 4.2.6.8 and 6.1.1.4'
H H 0.0000 0.0000 'International Tables Vol C Tables 4.2.6.8 and 6.1.1.4'
Mo Mo -1.6832 0.6857 'International Tables Vol C Tables 4.2.6.8 and 6.1.1.4'
N N 0.0061 0.0033 'International Tables Vol C Tables 4.2.6.8 and 6.1.1.4'
O O 0.0106 0.0060 'International Tables Vol C Tables 4.2.6.8 and 6.1.1.4'

loop_
_geom_angle_atom_site_label_1
_geom_angle_atom_site_label_2
_geom_angle_atom_site_label_3
_geom_angle
_geom_angle_site_symmetry_1
_geom_angle_site_symmetry_3
_geom_angle_publ_flag
N1 Mo1 N3 88.55(12) . . ?
N1 Mo1 N4 83.07(13) . . ?
N4 Mo1 N3 85.90(13) . . ?
C1 Mo1 N1 90.78(16) . . ?
C1 Mo1 N3 93.73(16) . . ?
C1 Mo1 N4 173.85(15) . . ?
C1 Mo1 C2 90.42(19) . . ?
C1 Mo1 C3 86.93(19) . . ?
C2 Mo1 N1 91.56(18) . . ?
C2 Mo1 N3 175.84(17) . . ?
C2 Mo1 N4 89.98(16) . . ?
C3 Mo1 N1 177.59(19) . . ?
C3 Mo1 N3 92.35(18) . . ?
C3 Mo1 N4 99.22(17) . . ?
C3 Mo1 C2 87.70(18) . . ?
C6 N1 Mo1 126.3(3) . . ?
C6 N1 C7 114.5(4) . . ?
C7 N1 Mo1 119.2(3) . . ?
C8 N3 Mo1 120.7(3) . . ?
C9 N3 Mo1 124.6(3) . . ?
C9 N3 C8 114.7(4) . . ?
C4 N4 Mo1 125.7(3) . . ?
C4 N4 C5 114.9(4) . . ?
C5 N4 Mo1 119.3(3) . . ?
O1 C1 Mo1 178.1(4) . . ?
O2 C2 Mo1 178.6(4) . . ?
O3 C3 Mo1 176.0(5) . . ?
N4 C4 H4 118.6 . . ?
N4 C4 C5 122.7(4) . 2_565 ?
C5 C4 H4 118.6 2_565 . ?
N4 C5 C4 122.3(4) . 2_565 ?
N4 C5 H5 118.8 . . ?
C4 C5 H5 118.8 2_565 . ?
N1 C6 H6 118.6 . . ?
N1 C6 C7 122.8(4) . 2_575 ?
C7 C6 H6 118.6 2_575 . ?
N3 C8 H8 118.9 . . ?
N3 C8 C9 122.2(4) . 2_566 ?
C9 C8 H8 118.9 2_566 . ?
N1 C7 C6 122.7(4) . 2_575 ?
N1 C7 H7 118.6 . . ?
C6 C7 H7 118.6 2_575 . ?
N3 C9 C8 123.2(4) . 2_566 ?
N3 C9 H9 118.4 . . ?
C8 C9 H9 118.4 2_566 . ?
C11 N5 C10 115.2(4) . . ?
N5 C10 C11 122.3(5) . 2_574 ?
N5 C10 H10 116(3) . . ?
C11 C10 H10 121(3) 2_574 . ?
N5 C11 C10 122.5(5) . 2_574 ?
N5 C11 H11 118.7 . . ?
C10 C11 H11 118.7 2_574 . ?

loop_
_geom_bond_atom_site_label_1
_geom_bond_atom_site_label_2
_geom_bond_distance
_geom_bond_site_symmetry_2
_geom_bond_publ_flag
Mo1 N1 2.271(4) . ?
Mo1 N3 2.281(4) . ?
Mo1 N4 2.276(3) . ?
Mo1 C1 1.943(5) . ?
Mo1 C2 1.949(5) . ?
Mo1 C3 1.948(5) . ?
N1 C6 1.337(6) . ?
N1 C7 1.346(6) . ?
O1 C1 1.173(5) . ?
N3 C8 1.356(5) . ?
N3 C9 1.330(6) . ?
N4 C4 1.345(6) . ?
N4 C5 1.349(5) . ?
O2 C2 1.172(6) . ?
O3 C3 1.177(6) . ?
C4 H4 0.9300 . ?
C4 C5 1.380(6) 2_565 ?
C5 H5 0.9300 . ?
C6 H6 0.9300 . ?
C6 C7 1.387(6) 2_575 ?
C8 H8 0.9300 . ?
C8 C9 1.387(6) 2_566 ?
C7 H7 0.9300 . ?
C9 H9 0.9300 . ?
N5 C10 1.321(6) . ?
N5 C11 1.320(6) . ?
C10 C11 1.379(7) 2_574 ?
C10 H10 0.95(6) . ?
C11 H11 0.9300 . ?

loop_
_geom_torsion_atom_site_label_1
_geom_torsion_atom_site_label_2
_geom_torsion_atom_site_label_3
_geom_torsion_atom_site_label_4
_geom_torsion
_geom_torsion_site_symmetry_1
_geom_torsion_site_symmetry_2
_geom_torsion_site_symmetry_3
_geom_torsion_site_symmetry_4
_geom_torsion_publ_flag
Mo1 N1 C6 C7 -178.1(3) . . . 2_575 ?
Mo1 N1 C7 C6 178.2(3) . . . 2_575 ?
Mo1 N3 C8 C9 -178.3(3) . . . 2_566 ?
Mo1 N3 C9 C8 178.3(3) . . . 2_566 ?
Mo1 N4 C4 C5 176.9(3) . . . 2_565 ?
Mo1 N4 C5 C4 -177.1(3) . . . 2_565 ?
C4 N4 C5 C4 0.1(7) . . . 2_565 ?
C5 N4 C4 C5 -0.1(7) . . . 2_565 ?
C6 N1 C7 C6 -0.6(7) . . . 2_575 ?
C8 N3 C9 C8 -0.8(7) . . . 2_566 ?
C7 N1 C6 C7 0.6(7) . . . 2_575 ?
C9 N3 C8 C9 0.8(7) . . . 2_566 ?
C10 N5 C11 C10 -0.2(8) . . . 2_574 ?
C11 N5 C10 C11 0.2(8) . . . 2_574 ?

loop_
_twin_individual_id
_twin_individual_mass_fraction_refined
_oxdiff_twin_reflns_isolated
_oxdiff_twin_reflns_overlapped
_twin_individual_twin_lattice_type
_twin_individual_twin_matrix_11
_twin_individual_twin_matrix_12
_twin_individual_twin_matrix_13
_twin_individual_twin_matrix_21
_twin_individual_twin_matrix_22
_twin_individual_twin_matrix_23
_twin_individual_twin_matrix_31
_twin_individual_twin_matrix_32
_twin_individual_twin_matrix_33
1 0.6022(9) 2924 2079 ref 1.0000 0.0000 0.0000 0.0000 1.0000 0.0000 0.0000 0.0000 1.0000
2 0.3978(9) 2942 2079 nmt -1.0004 0.0354 -0.0355 -0.0011 -0.0567 -0.9446 0.0020 -1.0575 0.0582
